data_4073485
loop_
_publ_author_name
'Zhao, Liang'
'Mak, Thomas C. W.'

_publ_section_title
;
 Silver(I)&#x2212;Thiophene \p Interaction in the Assembly of Coordination
 Networks with the Supramolecular Synthons
 R&#x2212;C&#x22EE;C&#x2283;Agn(R = 2- or 3-thienyl;n= 4)&#x2020;
;
_journal_issue 18
_journal_name_full Organometallics
_journal_page_first 4439
_journal_paper_doi 10.1021/om700370p
_journal_volume 26
_journal_year 2007
_chemical_formula_sum 'C14 H3 Ag5 F12 O8 S'
_chemical_formula_weight 1098.57
_chemical_name_common '(C4H3S-3)CCAg &#x00B7; 4AgCF3CO2'
_chemical_name_systematic
; 
 ? 
;
_space_group_IT_number 2
_symmetry_cell_setting triclinic
_symmetry_space_group_name_Hall '-P 1'
_symmetry_space_group_name_H-M 'P -1'
_atom_sites_solution_hydrogens geom
_atom_sites_solution_primary direct
_atom_sites_solution_secondary difmap
_audit_creation_method SHELXL-97
_cell_angle_alpha 91.137(2)
_cell_angle_beta 101.018(2)
_cell_angle_gamma 105.768(3)
_cell_formula_units_Z 2
_cell_length_a 10.2834(19)
_cell_length_b 11.458(2)
_cell_length_c 11.989(3)
_cell_measurement_temperature 293(2)
_cell_volume 1330.6(5)
_computing_structure_refinement 'SHELXL-97 (Sheldrick, 1997)'
_computing_structure_solution 'SHELXS-97 (Sheldrick, 1990)'
_diffrn_ambient_temperature 293(2)
_diffrn_measured_fraction_theta_full 0.976
_diffrn_measured_fraction_theta_max 0.976
_diffrn_radiation_monochromator graphite
_diffrn_radiation_source 'fine-focus sealed tube'
_diffrn_radiation_type MoK\a
_diffrn_radiation_wavelength 0.71073
_diffrn_reflns_av_R_equivalents 0.0299
_diffrn_reflns_av_sigmaI/netI 0.0484
_diffrn_reflns_limit_h_max 13
_diffrn_reflns_limit_h_min -13
_diffrn_reflns_limit_k_max 15
_diffrn_reflns_limit_k_min -14
_diffrn_reflns_limit_l_max 15
_diffrn_reflns_limit_l_min -15
_diffrn_reflns_number 9691
_diffrn_reflns_theta_full 28.34
_diffrn_reflns_theta_max 28.34
_diffrn_reflns_theta_min 1.74
_exptl_absorpt_coefficient_mu 3.814
_exptl_absorpt_correction_T_max 1.000000
_exptl_absorpt_correction_T_min 0.483547
_exptl_absorpt_correction_type multi-scan
_exptl_crystal_colour Colorless
_exptl_crystal_density_diffrn 2.742
_exptl_crystal_density_method 'not measured'
_exptl_crystal_description Plate
_exptl_crystal_F_000 1020
_exptl_crystal_size_max 0.43
_exptl_crystal_size_mid 0.24
_exptl_crystal_size_min 0.11
_refine_diff_density_max 1.098
_refine_diff_density_min -1.287
_refine_diff_density_rms 0.136
_refine_ls_extinction_coef 0.0036(3)
_refine_ls_extinction_expression Fc^*^=kFc[1+0.001xFc^2^\l^3^/sin(2\q)]^-1/4^
_refine_ls_extinction_method SHELXL
_refine_ls_goodness_of_fit_ref 1.025
_refine_ls_hydrogen_treatment mixed
_refine_ls_matrix_type full
_refine_ls_number_parameters 475
_refine_ls_number_reflns 6480
_refine_ls_number_restraints 48
_refine_ls_restrained_S_all 1.027
_refine_ls_R_factor_all 0.0530
_refine_ls_R_factor_gt 0.0374
_refine_ls_shift/su_max 0.000
_refine_ls_shift/su_mean 0.000
_refine_ls_structure_factor_coef Fsqd
_refine_ls_weighting_details 'calc w=1/[\s^2^(Fo^2^)+(0.0520P)^2^+1.7734P] where P=(Fo^2^+2Fc^2^)/3'
_refine_ls_weighting_scheme calc
_refine_ls_wR_factor_gt 0.0981
_refine_ls_wR_factor_ref 0.1105
_reflns_number_gt 4979
_reflns_number_total 6480
_reflns_threshold_expression >2sigma(I)
_cod_data_source_file om700370p.cif
_cod_data_source_block Complex_4
_cod_depositor_comments
;
The following automatic conversions were performed:

'_symmetry_cell_setting' value 'Triclinic' changed to 'triclinic'
according to /home/saulius/struct/CIF-dictionaries/cif_core.dic
dictionary named 'cif_core.dic' version 2.4.1 from
2010-06-29.

'_exptl_absorpt_correction_type' value 'Multi-scan'
changed to 'multi-scan' according to
/home/saulius/struct/CIF-dictionaries/cif_core.dic dictionary named
'cif_core.dic' version 2.4.1 from 2010-06-29.

Automatic conversion script
Id: cif_fix_values 1715 2011-07-08 13:25:40Z adriana 
;
_cod_original_sg_symbol_H-M P-1
_cod_database_code 4073485

loop_
_symmetry_equiv_pos_as_xyz
'x, y, z'
'-x, -y, -z'

loop_
_atom_site_label
_atom_site_type_symbol
_atom_site_fract_x
_atom_site_fract_y
_atom_site_fract_z
_atom_site_U_iso_or_equiv
_atom_site_adp_type
_atom_site_occupancy
_atom_site_symmetry_multiplicity
_atom_site_calc_flag
_atom_site_refinement_flags
_atom_site_disorder_assembly
_atom_site_disorder_group
Ag1 Ag 0.35699(4) 0.36796(4) -0.17011(4) 0.04707(13) Uani 1 1 d . . .
Ag2 Ag 0.16021(4) 0.47968(4) -0.12594(4) 0.05135(14) Uani 1 1 d . . .
Ag3 Ag 0.30775(4) 0.40054(4) 0.06880(4) 0.04882(13) Uani 1 1 d . . .
Ag4 Ag -0.00129(5) 0.29839(4) 0.01173(4) 0.05519(14) Uani 1 1 d . . .
Ag5 Ag 0.45974(4) 0.46636(4) 0.38077(3) 0.05119(14) Uani 1 1 d . . .
S1 S 0.0808(3) -0.15531(18) -0.1766(2) 0.0893(7) Uani 1 1 d . . .
C1 C 0.1703(5) 0.2966(4) -0.0869(4) 0.0375(10) Uani 1 1 d . . .
C2 C 0.1231(5) 0.1870(4) -0.1086(4) 0.0379(10) Uani 1 1 d . B .
C3 C 0.0773(5) 0.0591(4) -0.1384(4) 0.0399(11) Uani 1 1 d . . .
C4 C -0.0569(7) -0.0059(6) -0.1946(6) 0.0625(17) Uani 1 1 d . B .
H4A H -0.1312 0.0261 -0.2158 0.075 Uiso 1 1 calc R A 1
C5 C -0.0589(8) -0.1538(6) -0.2169(7) 0.033(2) Uani 0.65 1 d P B 1
H5A H -0.1342 -0.2192 -0.2483 0.039 Uiso 0.65 1 calc PR B 1
C5' C -0.0798(15) -0.1234(14) -0.2243(12) 0.020(3) Uiso 0.35 1 d P B 2
H5'A H -0.1624 -0.1774 -0.2620 0.023 Uiso 0.35 1 calc PR B 2
C6 C 0.1638(6) -0.0140(5) -0.1223(6) 0.0582(15) Uani 1 1 d . B .
H6A H 0.2563 0.0119 -0.0860 0.070 Uiso 1 1 calc R . .
O1 O 0.7134(4) 0.3523(4) 0.1977(4) 0.0620(12) Uani 1 1 d . . .
O2 O 0.5220(4) 0.4111(3) 0.1879(3) 0.0422(8) Uani 1 1 d . . .
C7 C 0.5919(5) 0.3358(5) 0.1962(4) 0.0407(11) Uani 1 1 d . C .
C8 C 0.5104(7) 0.2034(6) 0.2045(7) 0.084(3) Uani 1 1 d D . .
F11 F 0.543(3) 0.180(2) 0.3086(19) 0.233(16) Uani 0.508(15) 1 d PD C 1
F12 F 0.3868(13) 0.1810(19) 0.180(3) 0.166(15) Uani 0.508(15) 1 d PD C 1
F13 F 0.554(3) 0.1332(17) 0.149(3) 0.202(16) Uani 0.508(15) 1 d PD C 1
F11' F 0.418(3) 0.1622(19) 0.112(2) 0.175(13) Uani 0.492(15) 1 d PD C 2
F12' F 0.581(2) 0.1272(16) 0.217(2) 0.113(8) Uani 0.492(15) 1 d PD C 2
F13' F 0.443(3) 0.1889(18) 0.284(3) 0.22(2) Uani 0.492(15) 1 d PD C 2
O3 O 0.3787(5) 0.3640(4) 0.6342(3) 0.0601(11) Uani 1 1 d . . .
O4 O 0.3381(6) 0.3052(4) 0.4506(4) 0.0753(14) Uani 1 1 d . . .
C9 C 0.3209(7) 0.2938(6) 0.5475(5) 0.0567(15) Uani 1 1 d . C .
C10 C 0.2112(11) 0.1779(8) 0.5665(6) 0.116(5) Uani 1 1 d D . .
F21 F 0.164(3) 0.176(3) 0.6505(19) 0.35(3) Uani 0.508(15) 1 d PD C 1
F22 F 0.115(3) 0.146(3) 0.4888(18) 0.30(3) Uani 0.508(15) 1 d PD C 1
F23 F 0.265(3) 0.096(2) 0.572(5) 0.38(3) Uani 0.508(15) 1 d PD C 1
F21' F 0.186(3) 0.0936(13) 0.4870(14) 0.167(13) Uani 0.492(15) 1 d PD C 2
F22' F 0.2516(13) 0.1359(11) 0.6626(10) 0.080(4) Uani 0.492(15) 1 d PD C 2
F23' F 0.0968(14) 0.2054(19) 0.572(2) 0.166(11) Uani 0.492(15) 1 d PD C 2
O5 O -0.2071(4) 0.3516(4) -0.0377(4) 0.0537(10) Uani 1 1 d . . .
O6 O -0.4159(4) 0.3748(3) -0.0863(4) 0.0543(10) Uani 1 1 d . . .
C11 C -0.3292(5) 0.3168(4) -0.0839(4) 0.0400(11) Uani 1 1 d . C .
C12 C -0.3834(7) 0.1887(7) -0.1415(6) 0.076(2) Uani 1 1 d D . .
F31 F -0.408(4) 0.1930(16) -0.2516(11) 0.155(10) Uani 0.508(15) 1 d PD C 1
F32 F -0.501(2) 0.1316(16) -0.118(3) 0.178(15) Uani 0.508(15) 1 d PD C 1
F33 F -0.3041(14) 0.1215(12) -0.1194(18) 0.105(7) Uani 0.508(15) 1 d PD C 1
F31' F -0.306(3) 0.174(4) -0.205(3) 0.27(2) Uani 0.492(15) 1 d PD C 2
F32' F -0.373(5) 0.1136(15) -0.069(2) 0.27(2) Uani 0.492(15) 1 d PD C 2
F33' F -0.5011(17) 0.1572(18) -0.195(3) 0.131(10) Uani 0.492(15) 1 d PD C 2
O7 O 0.0323(4) 0.4479(3) 0.1685(3) 0.0473(9) Uani 1 1 d . . .
O8 O 0.2482(4) 0.4533(4) 0.2413(3) 0.0563(10) Uani 1 1 d . . .
C13 C 0.1377(5) 0.4760(5) 0.2432(4) 0.0412(11) Uani 1 1 d . C .
C14 C 0.1299(8) 0.5423(9) 0.3518(7) 0.099(3) Uani 1 1 d D . .
F41 F 0.040(3) 0.469(3) 0.397(2) 0.24(2) Uani 0.508(15) 1 d PD C 1
F42 F 0.083(4) 0.634(2) 0.324(2) 0.212(17) Uani 0.508(15) 1 d PD C 1
F43 F 0.2411(16) 0.582(2) 0.4234(11) 0.108(7) Uani 0.508(15) 1 d PD C 1
F41' F 0.233(3) 0.636(3) 0.379(4) 0.27(2) Uani 0.492(15) 1 d PD C 2
F42' F 0.144(5) 0.483(4) 0.4384(19) 0.25(2) Uani 0.492(15) 1 d PD C 2
F43' F 0.029(3) 0.578(3) 0.355(2) 0.147(11) Uani 0.492(15) 1 d PD C 2

loop_
_atom_site_aniso_label
_atom_site_aniso_U_11
_atom_site_aniso_U_22
_atom_site_aniso_U_33
_atom_site_aniso_U_23
_atom_site_aniso_U_13
_atom_site_aniso_U_12
Ag1 0.0382(2) 0.0534(3) 0.0505(2) 0.00387(18) 0.01492(17) 0.01036(18)
Ag2 0.0442(2) 0.0386(2) 0.0727(3) 0.01025(19) 0.0075(2) 0.01674(18)
Ag3 0.0447(2) 0.0527(3) 0.0424(2) -0.00878(17) -0.00285(17) 0.01150(19)
Ag4 0.0400(2) 0.0606(3) 0.0682(3) -0.0033(2) 0.0185(2) 0.0149(2)
Ag5 0.0447(2) 0.0637(3) 0.0341(2) 0.00034(17) 0.00357(17) 0.00034(19)
S1 0.1191(19) 0.0511(10) 0.1067(17) 0.0110(10) 0.0438(14) 0.0242(11)
C1 0.031(2) 0.038(3) 0.041(3) -0.001(2) 0.0061(19) 0.0065(19)
C2 0.035(2) 0.039(3) 0.037(2) 0.0006(19) 0.0051(19) 0.007(2)
C3 0.046(3) 0.031(2) 0.040(3) 0.0003(19) 0.011(2) 0.005(2)
C4 0.053(4) 0.043(3) 0.079(4) -0.003(3) -0.004(3) 0.006(3)
C5 0.029(4) 0.002(3) 0.051(5) -0.008(3) -0.019(3) -0.002(3)
C6 0.047(3) 0.040(3) 0.082(4) 0.009(3) 0.009(3) 0.006(2)
O1 0.042(2) 0.053(2) 0.100(4) 0.031(2) 0.024(2) 0.0218(19)
O2 0.0378(18) 0.0396(19) 0.049(2) 0.0009(15) 0.0060(15) 0.0129(15)
C7 0.040(3) 0.039(3) 0.046(3) 0.011(2) 0.011(2) 0.013(2)
C8 0.065(5) 0.042(4) 0.150(9) 0.022(5) 0.035(5) 0.015(3)
F11 0.19(2) 0.23(3) 0.28(3) 0.22(3) 0.09(2) 0.029(18)
F12 0.049(6) 0.057(10) 0.39(5) 0.05(2) 0.064(16) 0.003(6)
F13 0.15(2) 0.045(9) 0.42(4) -0.050(17) 0.14(3) 0.005(9)
F11' 0.14(2) 0.063(9) 0.24(2) -0.020(12) -0.083(18) -0.015(14)
F12' 0.078(8) 0.051(7) 0.22(2) 0.065(11) 0.044(11) 0.030(6)
F13' 0.28(4) 0.075(9) 0.38(4) 0.061(19) 0.30(4) 0.032(18)
O3 0.061(3) 0.062(3) 0.044(2) -0.0029(19) 0.0095(19) -0.004(2)
O4 0.094(4) 0.064(3) 0.047(3) 0.000(2) 0.014(2) -0.012(3)
C9 0.059(4) 0.057(4) 0.041(3) 0.003(3) 0.005(3) -0.002(3)
C10 0.170(12) 0.073(6) 0.053(5) -0.001(4) 0.008(6) -0.041(7)
F21 0.39(5) 0.34(4) 0.115(17) -0.11(2) 0.16(2) -0.30(4)
F22 0.23(3) 0.39(5) 0.076(12) -0.009(19) 0.009(14) -0.25(3)
F23 0.49(7) 0.11(2) 0.54(8) 0.06(4) 0.21(7) 0.00(3)
F21' 0.30(3) 0.067(8) 0.065(9) -0.024(6) 0.073(13) -0.083(13)
F22' 0.094(8) 0.069(6) 0.056(6) 0.032(5) 0.012(5) -0.012(6)
F23' 0.053(7) 0.19(2) 0.25(3) 0.08(2) 0.037(13) 0.014(10)
O5 0.0308(18) 0.048(2) 0.078(3) -0.0081(19) 0.0001(18) 0.0112(16)
O6 0.0363(19) 0.043(2) 0.081(3) -0.0030(19) 0.0003(19) 0.0142(17)
C11 0.039(3) 0.033(2) 0.044(3) -0.001(2) 0.001(2) 0.009(2)
C12 0.066(5) 0.063(4) 0.093(6) -0.025(4) -0.009(4) 0.029(4)
F31 0.23(3) 0.115(13) 0.085(9) -0.057(8) -0.033(14) 0.043(17)
F32 0.107(14) 0.044(8) 0.39(4) -0.029(17) 0.13(2) -0.030(9)
F33 0.078(7) 0.057(6) 0.171(17) -0.049(8) -0.029(8) 0.048(5)
F31' 0.18(3) 0.32(4) 0.29(4) -0.22(4) 0.06(3) 0.02(3)
F32' 0.43(5) 0.052(8) 0.26(3) 0.009(12) -0.11(3) 0.09(2)
F33' 0.072(10) 0.069(12) 0.21(2) -0.053(13) -0.060(13) 0.008(9)
O7 0.0336(18) 0.049(2) 0.057(2) -0.0071(17) 0.0026(16) 0.0137(16)
O8 0.040(2) 0.088(3) 0.041(2) -0.007(2) -0.0005(16) 0.025(2)
C13 0.038(3) 0.044(3) 0.043(3) 0.003(2) 0.009(2) 0.014(2)
C14 0.078(6) 0.159(10) 0.071(5) -0.030(6) 0.008(5) 0.058(7)
F41 0.15(2) 0.41(6) 0.11(2) -0.05(2) 0.095(18) -0.04(3)
F42 0.26(3) 0.26(3) 0.14(2) -0.138(19) -0.092(19) 0.22(3)
F43 0.087(9) 0.194(18) 0.048(7) -0.065(9) -0.037(6) 0.086(11)
F41' 0.19(3) 0.25(3) 0.30(5) -0.21(3) 0.05(3) -0.02(2)
F42' 0.43(6) 0.41(6) 0.063(11) 0.08(2) 0.10(2) 0.32(5)
F43' 0.135(14) 0.28(3) 0.076(10) -0.042(14) 0.014(10) 0.145(19)

loop_
_atom_type_symbol
_atom_type_description
_atom_type_scat_dispersion_real
_atom_type_scat_dispersion_imag
_atom_type_scat_source
C C 0.0033 0.0016 'International Tables Vol C Tables 4.2.6.8 and 6.1.1.4'
H H 0.0000 0.0000 'International Tables Vol C Tables 4.2.6.8 and 6.1.1.4'
O O 0.0106 0.0060 'International Tables Vol C Tables 4.2.6.8 and 6.1.1.4'
F F 0.0171 0.0103 'International Tables Vol C Tables 4.2.6.8 and 6.1.1.4'
S S 0.1246 0.1234 'International Tables Vol C Tables 4.2.6.8 and 6.1.1.4'
Ag Ag -0.8971 1.1015 'International Tables Vol C Tables 4.2.6.8 and 6.1.1.4'

loop_
_geom_angle_atom_site_label_1
_geom_angle_atom_site_label_2
_geom_angle_atom_site_label_3
_geom_angle
_geom_angle_site_symmetry_1
_geom_angle_site_symmetry_3
C1 Ag1 O6 124.60(17) . 1_655
C1 Ag1 O3 131.48(16) . 1_554
O6 Ag1 O3 98.29(16) 1_655 1_554
C1 Ag1 O2 126.36(15) . 2_665
O6 Ag1 O2 79.68(13) 1_655 2_665
O3 Ag1 O2 78.52(13) 1_554 2_665
C1 Ag1 Ag2 49.67(12) . .
O6 Ag1 Ag2 136.46(11) 1_655 .
O3 Ag1 Ag2 113.97(12) 1_554 .
O2 Ag1 Ag2 79.07(8) 2_665 .
C1 Ag1 Ag3 46.51(12) . .
O6 Ag1 Ag3 87.52(12) 1_655 .
O3 Ag1 Ag3 171.72(12) 1_554 .
O2 Ag1 Ag3 96.84(8) 2_665 .
Ag2 Ag1 Ag3 58.086(15) . .
C1 Ag2 O1 138.82(16) . 2_665
C1 Ag2 O7 128.82(16) . 2_565
O1 Ag2 O7 89.56(14) 2_665 2_565
C1 Ag2 Ag1 53.17(13) . .
O1 Ag2 Ag1 85.74(10) 2_665 .
O7 Ag2 Ag1 156.55(10) 2_565 .
C1 Ag2 Ag3 50.22(13) . .
O1 Ag2 Ag3 114.40(11) 2_665 .
O7 Ag2 Ag3 136.66(10) 2_565 .
Ag1 Ag2 Ag3 65.231(19) . .
C1 Ag2 Ag4 49.58(13) . .
O1 Ag2 Ag4 167.27(13) 2_665 .
O7 Ag2 Ag4 86.78(10) 2_565 .
Ag1 Ag2 Ag4 102.31(2) . .
Ag3 Ag2 Ag4 61.75(2) . .
C1 Ag3 O2 139.34(15) . .
C1 Ag3 O8 128.46(16) . .
O2 Ag3 O8 83.78(13) . .
C1 Ag3 O6 124.47(16) . 2_565
O2 Ag3 O6 80.05(12) . 2_565
O8 Ag3 O6 80.00(16) . 2_565
C1 Ag3 Ag2 49.37(13) . .
O2 Ag3 Ag2 148.18(9) . .
O8 Ag3 Ag2 112.97(10) . .
O6 Ag3 Ag2 76.81(10) 2_565 .
C1 Ag3 Ag4 49.66(12) . .
O2 Ag3 Ag4 149.76(9) . .
O8 Ag3 Ag4 78.85(10) . .
O6 Ag3 Ag4 120.38(8) 2_565 .
Ag2 Ag3 Ag4 62.067(17) . .
C1 Ag3 Ag1 48.79(13) . .
O2 Ag3 Ag1 103.96(9) . .
O8 Ag3 Ag1 169.22(10) . .
O6 Ag3 Ag1 93.80(11) 2_565 .
Ag2 Ag3 Ag1 56.682(18) . .
Ag4 Ag3 Ag1 97.037(18) . .
C1 Ag4 O5 132.18(17) . .
C1 Ag4 O7 122.17(15) . .
O5 Ag4 O7 80.60(13) . .
C1 Ag4 C2 27.73(16) . .
O5 Ag4 C2 131.06(15) . .
O7 Ag4 C2 144.83(14) . .
C1 Ag4 S1 128.22(13) . 2
O5 Ag4 S1 95.33(13) . 2
O7 Ag4 S1 78.41(11) . 2
C2 Ag4 S1 108.33(12) . 2
C1 Ag4 Ag3 46.91(12) . .
O5 Ag4 Ag3 143.33(10) . .
O7 Ag4 Ag3 77.77(8) . .
C2 Ag4 Ag3 67.32(11) . .
S1 Ag4 Ag3 108.73(6) 2 .
C1 Ag4 Ag2 46.08(12) . .
O5 Ag4 Ag2 96.40(11) . .
O7 Ag4 Ag2 93.50(10) . .
C2 Ag4 Ag2 70.90(11) . .
S1 Ag4 Ag2 164.46(6) 2 .
Ag3 Ag4 Ag2 56.184(16) . .
O4 Ag5 O3 161.96(16) . 2_666
O4 Ag5 O8 86.35(18) . .
O3 Ag5 O8 110.11(16) 2_666 .
O4 Ag5 Ag5 78.50(12) . 2_666
O3 Ag5 Ag5 84.66(11) 2_666 2_666
O8 Ag5 Ag5 132.69(10) . 2_666
C5 S1 C6 104.9(4) . .
C5 S1 C5' 10.7(6) . .
C6 S1 C5' 94.6(5) . .
C5 S1 Ag4 89.9(4) . 2
C6 S1 Ag4 110.7(3) . 2
C5' S1 Ag4 96.4(5) . 2
C2 C1 Ag2 148.5(4) . .
C2 C1 Ag3 129.9(4) . .
Ag2 C1 Ag3 80.41(16) . .
C2 C1 Ag1 110.0(4) . .
Ag2 C1 Ag1 77.16(16) . .
Ag3 C1 Ag1 84.70(16) . .
C2 C1 Ag4 90.5(3) . .
Ag2 C1 Ag4 84.35(16) . .
Ag3 C1 Ag4 83.43(17) . .
Ag1 C1 Ag4 159.4(2) . .
C1 C2 C3 175.2(5) . .
C1 C2 Ag4 61.8(3) . .
C3 C2 Ag4 123.0(3) . .
C6 C3 C4 111.7(5) . .
C6 C3 C2 123.0(5) . .
C4 C3 C2 125.2(5) . .
C5' C4 C3 117.6(8) . .
C5' C4 C5 10.1(7) . .
C3 C4 C5 107.7(5) . .
S1 C5 C4 104.8(4) . .
C4 C5' S1 105.5(9) . .
C3 C6 S1 110.7(5) . .
C7 O1 Ag2 121.7(3) . 2_665
C7 O2 Ag3 129.8(3) . .
C7 O2 Ag1 118.4(3) . 2_665
Ag3 O2 Ag1 98.34(12) . 2_665
O1 C7 O2 129.4(5) . .
O1 C7 C8 115.4(5) . .
O2 C7 C8 115.2(5) . .
F12 C8 F13 111.7(12) . .
F12 C8 F13' 61.3(13) . .
F13 C8 F13' 133.6(16) . .
F12 C8 F12' 127.1(14) . .
F13 C8 F12' 38.0(16) . .
F13' C8 F12' 105.8(11) . .
F12 C8 F11 107.9(12) . .
F13 C8 F11 104.3(12) . .
F13' C8 F11 48.7(12) . .
F12' C8 F11 66.6(14) . .
F12 C8 F11' 45.1(13) . .
F13 C8 F11' 72.8(14) . .
F13' C8 F11' 104.4(12) . .
F12' C8 F11' 104.8(11) . .
F11 C8 F11' 141.0(15) . .
F12 C8 C7 116.0(11) . .
F13 C8 C7 109.5(12) . .
F13' C8 C7 114.2(11) . .
F12' C8 C7 115.6(11) . .
F11 C8 C7 106.6(10) . .
F11' C8 C7 110.9(13) . .
C9 O3 Ag5 119.0(4) . 2_666
C9 O3 Ag1 135.3(4) . 1_556
Ag5 O3 Ag1 105.76(16) 2_666 1_556
C9 O4 Ag5 128.1(4) . .
O4 C9 O3 128.7(6) . .
O4 C9 C10 116.1(6) . .
O3 C9 C10 115.2(5) . .
F22 C10 F21 106.1(13) . .
F22 C10 F23 105.3(14) . .
F21 C10 F23 105.1(14) . .
F22 C10 F21' 51.3(19) . .
F21 C10 F21' 128.7(16) . .
F23 C10 F21' 56(2) . .
F22 C10 F22' 135.9(16) . .
F21 C10 F22' 52(2) . .
F23 C10 F22' 58(3) . .
F21' C10 F22' 108.2(11) . .
F22 C10 F23' 60.6(17) . .
F21 C10 F23' 55.6(19) . .
F23 C10 F23' 144.1(19) . .
F21' C10 F23' 109.4(12) . .
F22' C10 F23' 107.2(11) . .
F22 C10 C9 113.6(14) . .
F21 C10 C9 118.9(12) . .
F23 C10 C9 106.8(18) . .
F21' C10 C9 112.4(11) . .
F22' C10 C9 110.4(8) . .
F23' C10 C9 109.1(11) . .
C11 O5 Ag4 145.7(3) . .
C11 O6 Ag1 141.9(4) . 1_455
C11 O6 Ag3 112.2(3) . 2_565
Ag1 O6 Ag3 99.78(13) 1_455 2_565
O5 C11 O6 126.5(5) . .
O5 C11 C12 117.6(5) . .
O6 C11 C12 115.9(5) . .
F33' C12 F31' 108.7(12) . .
F33' C12 F32' 106.7(13) . .
F31' C12 F32' 104.1(13) . .
F33' C12 F33 126.1(12) . .
F31' C12 F33 57(2) . .
F32' C12 F33 47.4(19) . .
F33' C12 F32 45.5(12) . .
F31' C12 F32 138.8(16) . .
F32' C12 F32 67.0(16) . .
F33 C12 F32 107.5(11) . .
F33' C12 F31 60.5(11) . .
F31' C12 F31 54.5(16) . .
F32' C12 F31 139.7(15) . .
F33 C12 F31 106.2(10) . .
F32 C12 F31 105.1(11) . .
F33' C12 C11 117.8(10) . .
F31' C12 C11 109.2(15) . .
F32' C12 C11 109.5(12) . .
F33 C12 C11 115.8(8) . .
F32 C12 C11 111.7(11) . .
F31 C12 C11 109.9(10) . .
C13 O7 Ag2 133.7(3) . 2_565
C13 O7 Ag4 122.1(3) . .
Ag2 O7 Ag4 103.90(14) 2_565 .
C13 O8 Ag3 122.3(3) . .
C13 O8 Ag5 135.6(4) . .
Ag3 O8 Ag5 101.85(14) . .
O7 C13 O8 127.2(5) . .
O7 C13 C14 116.4(5) . .
O8 C13 C14 116.3(5) . .
F43' C14 F43 121.9(16) . .
F43' C14 F42' 105.3(13) . .
F43 C14 F42' 64(2) . .
F43' C14 F41' 105.4(14) . .
F43 C14 F41' 39(2) . .
F42' C14 F41' 101.6(14) . .
F43' C14 F41 67.0(15) . .
F43 C14 F41 110.0(12) . .
F42' C14 F41 49.1(16) . .
F41' C14 F41 140(2) . .
F43' C14 F42 40.4(15) . .
F43 C14 F42 107.4(11) . .
F42' C14 F42 136.8(17) . .
F41' C14 F42 74.3(19) . .
F41 C14 F42 107.4(12) . .
F43' C14 C13 119.6(14) . .
F43 C14 C13 116.3(8) . .
F42' C14 C13 113.2(15) . .
F41' C14 C13 110.0(16) . .
F41 C14 C13 107.0(12) . .
F42 C14 C13 108.3(11) . .

loop_
_geom_bond_atom_site_label_1
_geom_bond_atom_site_label_2
_geom_bond_distance
_geom_bond_site_symmetry_2
Ag1 C1 2.294(5) .
Ag1 O6 2.339(4) 1_655
Ag1 O3 2.400(4) 1_554
Ag1 O2 2.532(4) 2_665
Ag1 Ag2 2.7937(7) .
Ag1 Ag3 3.0356(8) .
Ag2 C1 2.184(5) .
Ag2 O1 2.295(4) 2_665
Ag2 O7 2.322(3) 2_565
Ag2 Ag3 2.8379(7) .
Ag2 Ag4 3.0177(8) .
Ag3 C1 2.212(5) .
Ag3 O2 2.357(3) .
Ag3 O8 2.378(4) .
Ag3 O6 2.499(4) 2_565
Ag3 Ag4 3.0088(8) .
Ag4 C1 2.309(5) .
Ag4 O5 2.332(4) .
Ag4 O7 2.426(4) .
Ag4 C2 2.620(5) .
Ag4 S1 2.698(2) 2
Ag5 O4 2.209(5) .
Ag5 O3 2.223(4) 2_666
Ag5 O8 2.444(4) .
Ag5 Ag5 2.8486(10) 2_666
S1 C5 1.430(9) .
S1 C6 1.664(6) .
S1 C5' 1.779(14) .
S1 Ag4 2.698(2) 2
C1 C2 1.219(7) .
C2 C3 1.428(7) .
C3 C6 1.369(8) .
C3 C4 1.407(8) .
C4 C5' 1.331(16) .
C4 C5 1.705(10) .
O1 C7 1.209(6) .
O1 Ag2 2.295(4) 2_665
O2 C7 1.258(6) .
O2 Ag1 2.532(4) 2_665
C7 C8 1.536(9) .
C8 F12 1.202(14) .
C8 F13 1.257(16) .
C8 F13' 1.274(13) .
C8 F12' 1.275(14) .
C8 F11 1.284(15) .
C8 F11' 1.298(16) .
O3 C9 1.245(7) .
O3 Ag5 2.223(4) 2_666
O3 Ag1 2.400(4) 1_556
O4 C9 1.213(7) .
C9 C10 1.544(11) .
C10 F22 1.191(17) .
C10 F21 1.194(16) .
C10 F23 1.209(18) .
C10 F21' 1.281(14) .
C10 F22' 1.296(12) .
C10 F23' 1.311(14) .
O5 C11 1.224(6) .
O6 C11 1.245(6) .
O6 Ag1 2.339(4) 1_455
O6 Ag3 2.499(4) 2_565
C11 C12 1.520(8) .
C12 F33' 1.208(13) .
C12 F31' 1.240(16) .
C12 F32' 1.249(17) .
C12 F33 1.262(11) .
C12 F32 1.297(13) .
C12 F31 1.301(13) .
O7 C13 1.228(6) .
O7 Ag2 2.322(3) 2_565
O8 C13 1.237(6) .
C13 C14 1.521(10) .
C14 F43' 1.224(18) .
C14 F43 1.256(14) .
C14 F42' 1.262(17) .
C14 F41' 1.269(19) .
C14 F41 1.284(16) .
C14 F42 1.296(17) .
